data_7701361
loop_
_publ_author_name
'Liu, Haonan'
'Wu, Hongping'
'Yu, Hongwei'
'Hu, Zhanggui'
'Wu, Yicheng'

_publ_section_title
;
 Syntheses, Structures, Anomalous Phase Transition and Optical Properties
 of Two New Polymorphic \a- and \b-LiMoPO6
;
_journal_name_full 'Dalton Transactions'
_journal_paper_doi 10.1039/C9DT03451J
_journal_year 2019
_chemical_formula_sum 'Li Mo O6 P'
_chemical_formula_weight 229.85
_space_group_IT_number 60
_space_group_name_Hall '-P 2n 2ab'
_space_group_name_H-M_alt 'P b c n'
_symmetry_cell_setting orthorhombic
_symmetry_space_group_name_Hall '-P 2n 2ab'
_symmetry_space_group_name_H-M 'P b c n'
_atom_sites_solution_hydrogens no
_atom_sites_solution_primary direct
_atom_sites_solution_secondary difmap
_audit_creation_method SHELXL-97
_audit_update_record
;
2019-06-30 deposited with the CCDC.    2019-10-09 downloaded from the CCDC.
;
_cell_angle_alpha 90.00
_cell_angle_beta 90.00
_cell_angle_gamma 90.00
_cell_formula_units_Z 8
_cell_length_a 12.1141(4)
_cell_length_b 8.9251(3)
_cell_length_c 8.7389(3)
_cell_measurement_reflns_used 6480
_cell_measurement_temperature 293(2)
_cell_measurement_theta_max 29.8990
_cell_measurement_theta_min 3.6520
_cell_volume 944.85(6)
_computing_cell_refinement 'Bruker FRAMBO'
_computing_data_collection 'Bruker FRAMBO'
_computing_data_reduction 'Bruker SAINT'
_computing_molecular_graphics 'Bruker SHELXTL'
_computing_publication_material 'Bruker SHELXTL'
_computing_structure_refinement 'SHELXL-97 (Sheldrick, 1997)'
_computing_structure_solution 'SHELXS-97 (Sheldrick, 1990)'
_diffrn_ambient_temperature 293(2)
_diffrn_measured_fraction_theta_full 0.999
_diffrn_measured_fraction_theta_max 0.999
_diffrn_measurement_device_type 'multiwire proportional'
_diffrn_measurement_method 'phi and omega scans'
_diffrn_radiation_monochromator graphite
_diffrn_radiation_source 'fine-focus sealed tube'
_diffrn_radiation_type MoK\a
_diffrn_radiation_wavelength 0.71073
_diffrn_reflns_av_R_equivalents 0.0331
_diffrn_reflns_av_sigmaI/netI 0.0134
_diffrn_reflns_limit_h_max 15
_diffrn_reflns_limit_h_min -15
_diffrn_reflns_limit_k_max 11
_diffrn_reflns_limit_k_min -11
_diffrn_reflns_limit_l_max 10
_diffrn_reflns_limit_l_min -11
_diffrn_reflns_number 14119
_diffrn_reflns_theta_full 27.49
_diffrn_reflns_theta_max 27.49
_diffrn_reflns_theta_min 3.36
_exptl_absorpt_coefficient_mu 3.054
_exptl_absorpt_correction_T_max 1.00000
_exptl_absorpt_correction_T_min 0.59570
_exptl_absorpt_correction_type multi-scan
_exptl_absorpt_process_details
;
CrysAlisPro 1.171.39.35c (Rigaku Oxford Diffraction, 2017)
Empirical absorption correction using spherical harmonics,
 implemented in SCALE3 ABSPACK scaling algorithm.
;
_exptl_crystal_colour colorless
_exptl_crystal_density_diffrn 3.232
_exptl_crystal_density_method 'not measured'
_exptl_crystal_description sheet
_exptl_crystal_F_000 864
_refine_diff_density_max 0.603
_refine_diff_density_min -0.445
_refine_diff_density_rms 0.101
_refine_ls_extinction_coef 0.0111(3)
_refine_ls_extinction_expression Fc^*^=kFc[1+0.001xFc^2^\l^3^/sin(2\q)]^-1/4^
_refine_ls_extinction_method SHELXL
_refine_ls_goodness_of_fit_ref 1.110
_refine_ls_hydrogen_treatment no
_refine_ls_matrix_type full
_refine_ls_number_parameters 83
_refine_ls_number_reflns 1087
_refine_ls_number_restraints 0
_refine_ls_restrained_S_all 1.110
_refine_ls_R_factor_all 0.0163
_refine_ls_R_factor_gt 0.0153
_refine_ls_shift/su_max 0.002
_refine_ls_shift/su_mean 0.000
_refine_ls_structure_factor_coef Fsqd
_refine_ls_weighting_details 'calc w=1/[\s^2^(Fo^2^)+(0.0111P)^2^+1.3125P] where P=(Fo^2^+2Fc^2^)/3'
_refine_ls_weighting_scheme calc
_refine_ls_wR_factor_gt 0.0345
_refine_ls_wR_factor_ref 0.0348
_reflns_number_gt 1026
_reflns_number_total 1087
_reflns_threshold_expression >2sigma(I)
_cod_data_source_file c9dt03451j2.cif
_cod_data_source_block 3
_cod_depositor_comments
;
The following automatic conversions were performed:

'_symmetry_cell_setting' value 'Orthorhombic' changed to
'orthorhombic' according to
/home/data/users/saulius/crontab/automatic-downloads/rss-feeds/RSC/lib/dictionaries/cif_core.dic
dictionary named 'cif_core.dic' version 2.4.2 from 2011-04-26.

Automatic conversion script
Id: cif_fix_values 4973 2017-02-22 13:04:09Z antanas 
;
_cod_original_sg_symbol_H-M 'P b c n '
_cod_original_formula_sum 'Li Mo P O6 '
_cod_database_code 7701361

loop_
_symmetry_equiv_pos_as_xyz
'x, y, z'
'-x+1/2, -y+1/2, z+1/2'
'-x, y, -z+1/2'
'x+1/2, -y+1/2, -z'
'-x, -y, -z'
'x-1/2, y-1/2, -z-1/2'
'x, -y, z-1/2'
'-x-1/2, y-1/2, z'

loop_
_atom_site_label
_atom_site_type_symbol
_atom_site_fract_x
_atom_site_fract_y
_atom_site_fract_z
_atom_site_U_iso_or_equiv
_atom_site_adp_type
_atom_site_occupancy
_atom_site_symmetry_multiplicity
_atom_site_calc_flag
Li1 Li 0.6682(3) 0.3841(4) 0.6599(4) 0.0210(7) Uani 1 1 d
Mo1 Mo 0.619786(12) 0.250495(16) 0.030241(18) 0.00889(8) Uani 1 1 d
P1 P 0.64485(4) 0.12465(5) 0.40435(5) 0.00753(11) Uani 1 1 d
O1 O 0.71139(11) 0.23299(15) 0.50838(17) 0.0142(3) Uani 1 1 d
O2 O 0.68079(11) 0.14328(16) 0.23889(15) 0.0148(3) Uani 1 1 d
O3 O 0.66173(13) -0.03308(16) 0.45702(18) 0.0218(3) Uani 1 1 d
O4 O 0.52349(11) 0.17179(17) 0.42090(17) 0.0186(3) Uani 1 1 d
O5 O 0.59727(12) 0.3072(2) -0.15196(18) 0.0232(3) Uani 1 1 d
O6 O 0.61063(12) 0.41582(17) 0.1260(2) 0.0261(4) Uani 1 1 d

loop_
_atom_site_aniso_label
_atom_site_aniso_U_11
_atom_site_aniso_U_22
_atom_site_aniso_U_33
_atom_site_aniso_U_23
_atom_site_aniso_U_13
_atom_site_aniso_U_12
Li1 0.0235(18) 0.0200(17) 0.0195(17) -0.0031(14) -0.0020(14) 0.0080(14)
Mo1 0.00707(10) 0.00899(11) 0.01061(11) 0.00136(5) 0.00033(5) -0.00032(5)
P1 0.0062(2) 0.0089(2) 0.0075(2) 0.00040(16) 0.00002(16) -0.00098(16)
O1 0.0091(6) 0.0183(7) 0.0151(6) -0.0061(5) -0.0008(5) -0.0034(5)
O2 0.0112(6) 0.0256(7) 0.0076(6) 0.0024(5) -0.0002(5) -0.0012(5)
O3 0.0263(8) 0.0129(7) 0.0261(8) 0.0072(6) 0.0030(6) 0.0000(6)
O4 0.0078(6) 0.0291(8) 0.0188(7) -0.0044(6) 0.0000(5) 0.0036(5)
O5 0.0149(7) 0.0354(9) 0.0192(7) 0.0123(7) 0.0001(6) 0.0021(7)
O6 0.0224(7) 0.0156(7) 0.0405(10) -0.0093(7) 0.0039(7) -0.0013(6)

loop_
_atom_type_symbol
_atom_type_description
_atom_type_scat_dispersion_real
_atom_type_scat_dispersion_imag
_atom_type_scat_source
Li Li -0.0003 0.0001 'International Tables Vol C Tables 4.2.6.8 and 6.1.1.4'
O O 0.0106 0.0060 'International Tables Vol C Tables 4.2.6.8 and 6.1.1.4'
P P 0.1023 0.0942 'International Tables Vol C Tables 4.2.6.8 and 6.1.1.4'
Mo Mo -1.6832 0.6857 'International Tables Vol C Tables 4.2.6.8 and 6.1.1.4'

loop_
_geom_angle_atom_site_label_1
_geom_angle_atom_site_label_2
_geom_angle_atom_site_label_3
_geom_angle
_geom_angle_site_symmetry_1
_geom_angle_site_symmetry_3
O5 Mo1 O6 101.13(9) . .
O5 Mo1 O4 99.96(7) . 3_655
O6 Mo1 O4 98.57(7) . 3_655
O5 Mo1 O1 92.94(6) . 2_654
O6 Mo1 O1 92.77(7) . 2_654
O4 Mo1 O1 160.80(6) 3_655 2_654
O5 Mo1 O3 91.64(8) . 7
O6 Mo1 O3 164.86(7) . 7
O4 Mo1 O3 87.05(6) 3_655 7
O1 Mo1 O3 78.35(6) 2_654 7
O5 Mo1 O2 165.72(7) . .
O6 Mo1 O2 89.50(7) . .
O4 Mo1 O2 87.71(6) 3_655 .
O1 Mo1 O2 76.89(5) 2_654 .
O3 Mo1 O2 76.62(6) 7 .
O5 Mo1 Li1 127.02(9) . 2_654
O6 Mo1 Li1 102.34(9) . 2_654
O4 Mo1 Li1 122.26(8) 3_655 2_654
O1 Mo1 Li1 39.40(8) 2_654 2_654
O3 Mo1 Li1 63.07(8) 7 2_654
O2 Mo1 Li1 40.05(8) . 2_654
O3 P1 O2 110.91(8) . .
O3 P1 O4 111.09(9) . .
O2 P1 O4 109.51(8) . .
O3 P1 O1 109.57(9) . .
O2 P1 O1 109.90(8) . .
O4 P1 O1 105.74(8) . .
O3 P1 Li1 95.05(9) . 2_654
O2 P1 Li1 30.84(8) . 2_654
O4 P1 Li1 140.13(9) . 2_654
O1 P1 Li1 92.28(9) . 2_654
P1 O1 Li1 133.24(14) . .
P1 O1 Mo1 127.91(8) . 2_655
Li1 O1 Mo1 98.80(12) . 2_655
P1 O2 Li1 125.87(13) . 2_654
P1 O2 Mo1 138.10(8) . .
Li1 O2 Mo1 94.35(12) 2_654 .
P1 O3 Mo1 158.17(10) . 7_556
P1 O4 Mo1 170.45(10) . 3_655
Mo1 O5 Li1 144.64(14) . 1_554
Mo1 O6 Li1 148.27(15) . 7_565
O6 Li1 O1 128.8(2) 7_566 .
O6 Li1 O2 120.1(2) 7_566 2_655
O1 Li1 O2 84.46(15) . 2_655
O6 Li1 O5 106.85(18) 7_566 1_556
O1 Li1 O5 115.99(19) . 1_556
O2 Li1 O5 93.95(16) 2_655 1_556
O6 Li1 Mo1 127.46(17) 7_566 2_655
O1 Li1 Mo1 41.80(8) . 2_655
O2 Li1 Mo1 45.60(8) 2_655 2_655
O5 Li1 Mo1 122.49(15) 1_556 2_655
O6 Li1 P1 112.91(16) 7_566 2_655
O1 Li1 P1 104.58(14) . 2_655
O2 Li1 P1 23.28(6) 2_655 2_655
O5 Li1 P1 74.75(12) 1_556 2_655
Mo1 Li1 P1 68.47(8) 2_655 2_655

loop_
_geom_bond_atom_site_label_1
_geom_bond_atom_site_label_2
_geom_bond_distance
_geom_bond_site_symmetry_2
Li1 O6 1.940(4) 7_566
Li1 O2 1.970(4) 2_655
Li1 O5 1.978(4) 1_556
Li1 Mo1 3.053(4) 2_655
Li1 P1 3.114(4) 2_655
Mo1 O5 1.6929(15) .
Mo1 O6 1.7001(15) .
Mo1 O4 1.9205(13) 3_655
Mo1 O1 2.0593(14) 2_654
Mo1 O3 2.1055(14) 7
Mo1 O2 2.1878(13) .
Mo1 Li1 3.053(4) 2_654
P1 O3 1.4952(14) .
P1 O2 1.5192(13) .
P1 O4 1.5360(13) .
P1 O1 1.5528(14) .
P1 Li1 3.114(4) 2_654
O1 Li1 1.961(4) .
O1 Mo1 2.0593(14) 2_655
O2 Li1 1.970(4) 2_654
O3 Mo1 2.1055(14) 7_556
O4 Mo1 1.9205(13) 3_655
O5 Li1 1.978(4) 1_554
O6 Li1 1.940(4) 7_565
